data_7128869
loop_
_publ_author_name
'Tsuchiya, Motoki'
'Maeda, Hazuki'
'Inoue, Ryo'
'Morisaki, Yasuhiro'

_publ_section_title
;
 Construction of helical structures with planar chiral
 [2.2]paracyclophane: fusing helical and planar chiralities.
;
_journal_issue 73
_journal_name_full 'Chemical communications (Cambridge, England)'
_journal_page_first 9256
_journal_page_last 9259
_journal_paper_doi 10.1039/d1cc03320d
_journal_volume 57
_journal_year 2021
_chemical_absolute_configuration rm
_chemical_formula_sum 'C28 H33 Br O5'
_chemical_formula_weight 529.45
_space_group_crystal_system orthorhombic
_space_group_IT_number 19
_space_group_name_Hall 'P 2ac 2ab'
_space_group_name_H-M_alt 'P 21 21 21'
_atom_sites_solution_hydrogens geom
_audit_creation_method SHELXL-2018/3
_audit_update_record
;
2021-05-20 deposited with the CCDC.	2021-08-16 downloaded from the CCDC.
;
_cell_angle_alpha 90
_cell_angle_beta 90
_cell_angle_gamma 90
_cell_formula_units_Z 4
_cell_length_a 7.946(9)
_cell_length_b 8.073(10)
_cell_length_c 39.47(5)
_cell_measurement_reflns_used 6032
_cell_measurement_temperature 150(2)
_cell_measurement_theta_max 27.5348
_cell_measurement_theta_min 2.9948
_cell_volume 2532(5)
_computing_structure_refinement 'SHELXL-2018/3 (Sheldrick, 2018)'
_computing_structure_solution 'SHELXT 2018/2 (Sheldrick, 2018)'
_diffrn_ambient_temperature 150(2)
_diffrn_measured_fraction_theta_full 0.996
_diffrn_measured_fraction_theta_max 0.988
_diffrn_measurement_device_type CCD
_diffrn_radiation_type MoK\a
_diffrn_radiation_wavelength 0.71075
_diffrn_reflns_av_R_equivalents 0.0646
_diffrn_reflns_av_unetI/netI 0.0417
_diffrn_reflns_Laue_measured_fraction_full 0.996
_diffrn_reflns_Laue_measured_fraction_max 0.988
_diffrn_reflns_limit_h_max 10
_diffrn_reflns_limit_h_min -10
_diffrn_reflns_limit_k_max 10
_diffrn_reflns_limit_k_min -10
_diffrn_reflns_limit_l_max 51
_diffrn_reflns_limit_l_min -51
_diffrn_reflns_number 26196
_diffrn_reflns_point_group_measured_fraction_full 0.996
_diffrn_reflns_point_group_measured_fraction_max 0.988
_diffrn_reflns_theta_full 25.242
_diffrn_reflns_theta_max 27.485
_diffrn_reflns_theta_min 2.995
_exptl_absorpt_coefficient_mu 1.659
_exptl_absorpt_correction_T_max 1
_exptl_absorpt_correction_T_min 0.8485
_exptl_crystal_colour Colorless
_exptl_crystal_density_diffrn 1.389
_exptl_crystal_description Platelet
_exptl_crystal_F_000 1104
_exptl_crystal_size_max 0.2
_exptl_crystal_size_mid 0.1
_exptl_crystal_size_min 0.05
_refine_diff_density_max 0.413
_refine_diff_density_min -0.914
_refine_diff_density_rms 0.101
_refine_ls_abs_structure_details
;
 Flack x determined using 2033 quotients [(I+)-(I-)]/[(I+)+(I-)]
 (Parsons, Flack and Wagner, Acta Cryst. B69 (2013) 249-259).
;
_refine_ls_abs_structure_Flack -0.001(5)
_refine_ls_extinction_method none
_refine_ls_goodness_of_fit_ref 1.100
_refine_ls_hydrogen_treatment mixed
_refine_ls_matrix_type full
_refine_ls_number_parameters 324
_refine_ls_number_reflns 5754
_refine_ls_number_restraints 0
_refine_ls_restrained_S_all 1.100
_refine_ls_R_factor_all 0.0462
_refine_ls_R_factor_gt 0.0427
_refine_ls_shift/su_max 0.003
_refine_ls_shift/su_mean 0.000
_refine_ls_structure_factor_coef Fsqd
_refine_ls_weighting_details 'w=1/[\s^2^(Fo^2^)+(0.0567P)^2^+0.6458P] where P=(Fo^2^+2Fc^2^)/3'
_refine_ls_weighting_scheme calc
_refine_ls_wR_factor_gt 0.1055
_refine_ls_wR_factor_ref 0.1088
_reflns_Friedel_coverage 0.734
_reflns_Friedel_fraction_full 0.997
_reflns_Friedel_fraction_max 0.988
_reflns_number_gt 5336
_reflns_number_total 5754
_reflns_threshold_expression 'I > 2\s(I)'
_cod_data_source_file d1cc03320d2.cif
_cod_data_source_block chiral-pseudo-meta
_cod_depositor_comments 'Adding full bibliography for 7128869--7128874.cif.'
_cod_database_code 7128869
_shelx_shelxl_version_number 2018/3
_shelx_space_group_comment
;
The symmetry employed for this shelxl refinement is uniquely defined
by the following loop, which should always be used as a source of
symmetry information in preference to the above space-group names.
They are only intended as comments.
;

loop_
_space_group_symop_operation_xyz
'x, y, z'
'-x+1/2, -y, z+1/2'
'x+1/2, -y+1/2, -z'
'-x, y+1/2, -z+1/2'

loop_
_atom_site_label
_atom_site_type_symbol
_atom_site_fract_x
_atom_site_fract_y
_atom_site_fract_z
_atom_site_U_iso_or_equiv
_atom_site_adp_type
_atom_site_occupancy
_atom_site_site_symmetry_order
_atom_site_calc_flag
_atom_site_refinement_flags_posn
_atom_site_refinement_flags_adp
_atom_site_refinement_flags_occupancy
_atom_site_disorder_assembly
_atom_site_disorder_group
Br1 Br 0.46301(6) 0.46796(6) 0.51933(2) 0.04776(15) Uani 1 1 d . . . . .
O1 O 0.1312(3) 0.9697(3) 0.33402(6) 0.0341(5) Uani 1 1 d . . . . .
O2 O 0.2965(3) 0.6413(3) 0.38451(7) 0.0345(6) Uani 1 1 d . . . . .
O3 O -0.0246(4) 1.0977(4) 0.29436(9) 0.0560(8) Uani 1 1 d . . . . .
O4 O 0.4207(4) 0.8444(4) 0.35514(9) 0.0549(9) Uani 1 1 d . . . . .
C1 C 0.2658(4) 0.4366(5) 0.45866(9) 0.0301(7) Uani 1 1 d . . . . .
C2 C 0.4676(5) 0.1747(4) 0.43317(9) 0.0314(7) Uani 1 1 d . . . . .
C3 C 0.4963(4) 0.2400(5) 0.46550(10) 0.0337(8) Uani 1 1 d . . . . .
H3 H 0.583176 0.198145 0.478774 0.040 Uiso 1 1 calc R U . . .
C4 C 0.3964(5) 0.3659(5) 0.47772(9) 0.0326(7) Uani 1 1 d . . . . .
C5 C 0.2087(5) 0.6141(5) 0.46324(10) 0.0346(8) Uani 1 1 d . . . . .
H5 H 0.178632 0.631395 0.486796 0.042 Uiso 1 1 calc R U . . .
H5A H 0.108631 0.632494 0.449685 0.042 Uiso 1 1 calc R U . . .
C6 C 0.2177(4) 0.3454(4) 0.42999(9) 0.0299(7) Uani 1 1 d . . . . .
H6 H 0.117329 0.371514 0.419119 0.036 Uiso 1 1 calc R U . . .
C7 C 0.7359(4) 0.4942(5) 0.43225(9) 0.0307(7) Uani 1 1 d . . . . .
H7 H 0.837286 0.465207 0.442409 0.037 Uiso 1 1 calc R U . . .
C8 C 0.3167(5) 0.2163(5) 0.41735(10) 0.0332(8) Uani 1 1 d . . . . .
H8 H 0.281725 0.157970 0.398302 0.040 Uiso 1 1 calc R U . . .
C9 C 0.6121(5) 0.0961(5) 0.41347(12) 0.0409(9) Uani 1 1 d . . . . .
H9 H 0.566086 0.027930 0.395474 0.049 Uiso 1 1 calc R U . . .
H9A H 0.675380 0.024471 0.428526 0.049 Uiso 1 1 calc R U . . .
C10 C 0.2975(4) 0.7698(4) 0.36294(8) 0.0279(7) Uani 1 1 d . . . . .
C11 C 0.4528(4) 0.5993(4) 0.39988(8) 0.0282(6) Uani 1 1 d . . . . .
C12 C 0.5445(4) 0.4729(4) 0.38588(8) 0.0293(6) Uani 1 1 d . . . . .
H12 H 0.516522 0.431415 0.364640 0.035 Uiso 1 1 calc R U . . .
C13 C 0.6419(5) 0.6244(5) 0.44572(10) 0.0328(7) Uani 1 1 d . . . . .
H13 H 0.682953 0.683255 0.464206 0.039 Uiso 1 1 calc R U . . .
C14 C 0.1249(4) 0.8045(4) 0.34917(8) 0.0264(7) Uani 1 1 d . . . . .
C15 C 0.4857(4) 0.6671(4) 0.43159(9) 0.0302(7) Uani 1 1 d . . . . .
C16 C 0.6811(4) 0.4068(4) 0.40389(9) 0.0299(7) Uani 1 1 d . . . . .
C17 C 0.0019(4) 0.9752(5) 0.31107(10) 0.0368(8) Uani 1 1 d . . . . .
C18 C 0.3483(5) 0.7466(5) 0.45274(11) 0.0368(8) Uani 1 1 d . . . . .
H18 H 0.296063 0.835180 0.439900 0.044 Uiso 1 1 calc R U . . .
H18A H 0.397466 0.794394 0.472992 0.044 Uiso 1 1 calc R U . . .
C19 C -0.1734(5) 0.8162(6) 0.34829(12) 0.0434(10) Uani 1 1 d . . . . .
H19 H -0.237205 0.917676 0.351156 0.052 Uiso 1 1 calc R U . . .
H19A H -0.248116 0.722383 0.351345 0.052 Uiso 1 1 calc R U . . .
C20 C 0.7347(5) 0.2280(5) 0.39761(11) 0.0391(8) Uani 1 1 d . . . . .
H20 H 0.846364 0.211680 0.406975 0.047 Uiso 1 1 calc R U . . .
H20A H 0.741591 0.209466 0.373366 0.047 Uiso 1 1 calc R U . . .
C21 C 0.0655(5) 0.6946(5) 0.31925(9) 0.0337(8) Uani 1 1 d . . . . .
C22 C -0.0244(5) 0.8087(5) 0.37349(10) 0.0391(8) Uani 1 1 d . . . . .
H22 H -0.021098 0.905768 0.387970 0.047 Uiso 1 1 calc R U . . .
H22A H -0.028977 0.709860 0.387425 0.047 Uiso 1 1 calc R U . . .
C23 C 0.0196(6) 0.5161(5) 0.32939(14) 0.0521(11) Uani 1 1 d . . . . .
H23 H -0.024059 0.458321 0.310037 0.078 Uiso 1 1 calc R U . . .
H23A H -0.064091 0.518439 0.346931 0.078 Uiso 1 1 calc R U . . .
H23B H 0.118256 0.460253 0.337539 0.078 Uiso 1 1 calc R U . . .
C24 C -0.0876(5) 0.8107(5) 0.31285(10) 0.0366(8) Uani 1 1 d . . . . .
C25 C -0.2013(6) 0.7780(7) 0.28279(14) 0.0569(12) Uani 1 1 d . . . . .
H25 H -0.286648 0.861975 0.281696 0.085 Uiso 1 1 calc R U . . .
H25A H -0.253324 0.671391 0.285272 0.085 Uiso 1 1 calc R U . . .
H25B H -0.135908 0.779908 0.262338 0.085 Uiso 1 1 calc R U . . .
C26 C 0.1916(6) 0.6932(7) 0.28987(11) 0.0521(11) Uani 1 1 d . . . . .
H26 H 0.223894 0.804798 0.284564 0.078 Uiso 1 1 calc R U . . .
H26A H 0.140415 0.643154 0.270357 0.078 Uiso 1 1 calc R U . . .
H26B H 0.289334 0.630809 0.296284 0.078 Uiso 1 1 calc R U . . .
C27 C -0.5454(8) 0.2030(7) 0.29575(12) 0.0585(12) Uani 1 1 d . . . . .
H27 H -0.662019 0.238280 0.295155 0.07(4) Uiso 0.5 1 calc R . P A 1
H27A H -0.531666 0.110504 0.280299 0.06(3) Uiso 0.5 1 calc R . P A 1
H27B H -0.644512 0.204066 0.281410 0.30(19) Uiso 0.5 1 calc R . P B 2
H27C H -0.487374 0.098759 0.292100 0.4(2) Uiso 0.5 1 calc R . P B 2
C28 C -0.4315(8) 0.3433(7) 0.28574(14) 0.0658(15) Uani 1 1 d . . . . .
H28 H -0.446083 0.433786 0.301251 0.099 Uiso 1 1 calc R U . . .
H28A H -0.459023 0.379174 0.263228 0.099 Uiso 1 1 calc R U . . .
H28B H -0.316604 0.306642 0.286364 0.099 Uiso 1 1 calc R U . . .
O5 O -0.5020(9) 0.1583(10) 0.32726(19) 0.046(2) Uani 0.5 1 d . . P C 1
H5B H -0.562056 0.081534 0.333513 0.069 Uiso 0.5 1 calc R U P C 1
O6 O -0.590(3) 0.212(3) 0.3265(5) 0.231(15) Uani 0.5 1 d . . P C 2
H6A H -0.550115 0.134713 0.337120 0.346 Uiso 0.5 1 calc R U P C 2

loop_
_atom_site_aniso_label
_atom_site_aniso_U_11
_atom_site_aniso_U_22
_atom_site_aniso_U_33
_atom_site_aniso_U_23
_atom_site_aniso_U_13
_atom_site_aniso_U_12
Br1 0.0526(2) 0.0613(3) 0.02935(18) -0.00060(17) -0.00312(17) -0.0067(2)
O1 0.0344(12) 0.0292(12) 0.0387(12) 0.0082(11) -0.0075(10) -0.0033(11)
O2 0.0244(11) 0.0379(13) 0.0412(14) 0.0158(12) -0.0018(10) -0.0024(11)
O3 0.0545(18) 0.0460(16) 0.067(2) 0.0238(15) -0.0172(17) -0.0024(16)
O4 0.0324(15) 0.0621(19) 0.070(2) 0.0366(17) -0.0135(14) -0.0180(14)
C1 0.0259(16) 0.0343(18) 0.0302(15) 0.0018(13) 0.0044(13) -0.0050(14)
C2 0.0295(16) 0.0232(15) 0.0416(18) 0.0055(13) 0.0050(15) -0.0046(14)
C3 0.0327(19) 0.0318(17) 0.0366(17) 0.0123(14) -0.0008(13) -0.0027(14)
C4 0.0326(16) 0.0355(17) 0.0299(16) 0.0061(14) 0.0048(14) -0.0081(14)
C5 0.0277(17) 0.0367(19) 0.0394(19) -0.0020(16) 0.0062(15) 0.0012(16)
C6 0.0245(15) 0.0324(17) 0.0326(16) 0.0075(14) 0.0032(13) -0.0062(14)
C7 0.0202(14) 0.0351(19) 0.0369(16) 0.0068(14) 0.0006(12) -0.0039(13)
C8 0.0341(18) 0.0296(17) 0.0358(18) 0.0021(14) 0.0011(14) -0.0116(15)
C9 0.041(2) 0.0284(17) 0.053(2) -0.0001(16) 0.0024(18) 0.0023(16)
C10 0.0282(16) 0.0292(16) 0.0263(15) 0.0045(13) -0.0016(12) -0.0044(14)
C11 0.0238(15) 0.0282(15) 0.0325(15) 0.0101(12) 0.0002(14) -0.0042(14)
C12 0.0263(15) 0.0340(15) 0.0277(14) 0.0051(13) 0.0041(13) -0.0029(16)
C13 0.0285(17) 0.0304(18) 0.0394(18) -0.0025(15) -0.0030(14) -0.0062(14)
C14 0.0252(15) 0.0280(16) 0.0261(15) 0.0055(13) -0.0007(12) -0.0013(13)
C15 0.0286(18) 0.0236(15) 0.0385(17) 0.0018(13) 0.0025(13) -0.0033(13)
C16 0.0254(16) 0.0299(16) 0.0344(17) 0.0031(14) 0.0067(13) -0.0001(14)
C17 0.0333(19) 0.0391(18) 0.0381(17) 0.0087(16) -0.0052(14) 0.0011(15)
C18 0.0330(19) 0.0305(17) 0.047(2) -0.0035(16) 0.0042(15) 0.0007(16)
C19 0.0247(17) 0.051(2) 0.054(2) 0.010(2) 0.0080(16) 0.0033(17)
C20 0.0346(19) 0.0353(19) 0.047(2) 0.0001(17) 0.0060(17) 0.0024(17)
C21 0.0345(19) 0.0333(17) 0.0332(17) -0.0035(14) -0.0032(14) 0.0000(15)
C22 0.0333(18) 0.048(2) 0.0362(18) 0.0041(16) 0.0058(16) 0.0060(18)
C23 0.045(2) 0.0325(19) 0.079(3) -0.006(2) -0.018(2) -0.0034(18)
C24 0.0283(18) 0.041(2) 0.0405(19) 0.0027(16) -0.0067(15) -0.0010(15)
C25 0.046(2) 0.060(3) 0.065(3) 0.001(2) -0.027(2) -0.005(2)
C26 0.050(2) 0.070(3) 0.036(2) -0.015(2) -0.0002(18) 0.008(2)
C27 0.072(3) 0.059(3) 0.045(2) -0.004(2) 0.004(3) -0.014(3)
C28 0.073(4) 0.071(3) 0.054(3) 0.014(3) 0.022(3) -0.007(3)
O5 0.058(4) 0.047(3) 0.032(3) 0.026(3) -0.020(3) -0.030(3)
O6 0.35(3) 0.22(2) 0.126(13) -0.111(14) 0.137(17) -0.23(2)

loop_
_atom_type_symbol
_atom_type_description
_atom_type_scat_dispersion_real
_atom_type_scat_dispersion_imag
_atom_type_scat_source
C C 0.0033 0.0016 'International Tables Vol C Tables 4.2.6.8 and 6.1.1.4'
H H 0.0000 0.0000 'International Tables Vol C Tables 4.2.6.8 and 6.1.1.4'
Br Br -0.2901 2.4595 'International Tables Vol C Tables 4.2.6.8 and 6.1.1.4'
O O 0.0106 0.0060 'International Tables Vol C Tables 4.2.6.8 and 6.1.1.4'

loop_
_geom_angle_atom_site_label_1
_geom_angle_atom_site_label_2
_geom_angle_atom_site_label_3
_geom_angle
_geom_angle_site_symmetry_1
_geom_angle_site_symmetry_3
_geom_angle_publ_flag
C17 O1 C14 105.9(3) . . ?
C10 O2 C11 116.7(3) . . ?
C6 C1 C4 114.9(3) . . ?
C6 C1 C5 120.8(3) . . ?
C4 C1 C5 122.9(3) . . ?
C8 C2 C3 117.3(3) . . ?
C8 C2 C9 121.3(4) . . ?
C3 C2 C9 119.9(4) . . ?
C4 C3 C2 120.2(3) . . ?
C3 C4 C1 122.6(4) . . ?
C3 C4 Br1 117.4(3) . . ?
C1 C4 Br1 119.3(3) . . ?
C1 C5 C18 113.3(3) . . ?
C8 C6 C1 121.7(3) . . ?
C16 C7 C13 121.4(3) . . ?
C2 C8 C6 120.3(3) . . ?
C2 C9 C20 112.8(3) . . ?
O4 C10 O2 124.1(3) . . ?
O4 C10 C14 124.2(3) . . ?
O2 C10 C14 111.6(3) . . ?
C12 C11 C15 123.8(3) . . ?
C12 C11 O2 118.0(3) . . ?
C15 C11 O2 117.0(3) . . ?
C11 C12 C16 119.4(3) . . ?
C7 C13 C15 120.5(3) . . ?
O1 C14 C10 106.7(3) . . ?
O1 C14 C22 105.3(3) . . ?
C10 C14 C22 119.1(3) . . ?
O1 C14 C21 102.8(3) . . ?
C10 C14 C21 116.5(3) . . ?
C22 C14 C21 104.8(3) . . ?
C11 C15 C13 115.3(3) . . ?
C11 C15 C18 121.8(3) . . ?
C13 C15 C18 121.4(3) . . ?
C7 C16 C12 117.1(3) . . ?
C7 C16 C20 121.5(3) . . ?
C12 C16 C20 119.6(3) . . ?
O3 C17 O1 121.3(4) . . ?
O3 C17 C24 131.6(4) . . ?
O1 C17 C24 107.1(3) . . ?
C15 C18 C5 111.1(3) . . ?
C22 C19 C24 104.0(3) . . ?
C16 C20 C9 113.7(3) . . ?
C26 C21 C23 110.2(4) . . ?
C26 C21 C14 112.4(3) . . ?
C23 C21 C14 114.2(3) . . ?
C26 C21 C24 113.1(3) . . ?
C23 C21 C24 114.9(3) . . ?
C14 C21 C24 91.0(3) . . ?
C14 C22 C19 101.0(3) . . ?
C17 C24 C25 113.5(4) . . ?
C17 C24 C21 99.8(3) . . ?
C25 C24 C21 119.2(4) . . ?
C17 C24 C19 102.9(3) . . ?
C25 C24 C19 116.6(4) . . ?
C21 C24 C19 102.3(3) . . ?
O6 C27 C28 112.1(8) . . ?
O5 C27 C28 107.0(6) . . ?

loop_
_geom_bond_atom_site_label_1
_geom_bond_atom_site_label_2
_geom_bond_distance
_geom_bond_site_symmetry_2
_geom_bond_publ_flag
Br1 C4 1.912(4) . ?
O1 C17 1.371(4) . ?
O1 C14 1.462(4) . ?
O2 C10 1.342(4) . ?
O2 C11 1.423(4) . ?
O3 C17 1.207(5) . ?
O4 C10 1.190(5) . ?
C1 C6 1.403(5) . ?
C1 C4 1.403(5) . ?
C1 C5 1.514(5) . ?
C2 C8 1.393(6) . ?
C2 C3 1.399(6) . ?
C2 C9 1.525(6) . ?
C3 C4 1.377(6) . ?
C5 C18 1.595(6) . ?
C6 C8 1.398(6) . ?
C7 C16 1.393(5) . ?
C7 C13 1.394(6) . ?
C9 C20 1.574(6) . ?
C10 C14 1.502(5) . ?
C11 C12 1.370(5) . ?
C11 C15 1.391(5) . ?
C12 C16 1.403(5) . ?
C13 C15 1.404(5) . ?
C14 C22 1.527(5) . ?
C14 C21 1.551(5) . ?
C15 C18 1.516(5) . ?
C16 C20 1.525(6) . ?
C17 C24 1.508(6) . ?
C19 C22 1.548(6) . ?
C19 C24 1.557(6) . ?
C21 C26 1.532(6) . ?
C21 C23 1.539(6) . ?
C21 C24 1.557(5) . ?
C24 C25 1.515(6) . ?
C27 O6 1.267(16) . ?
C27 O5 1.340(8) . ?
C27 C28 1.503(8) . ?

loop_
_geom_torsion_atom_site_label_1
_geom_torsion_atom_site_label_2
_geom_torsion_atom_site_label_3
_geom_torsion_atom_site_label_4
_geom_torsion
_geom_torsion_site_symmetry_1
_geom_torsion_site_symmetry_2
_geom_torsion_site_symmetry_3
_geom_torsion_site_symmetry_4
_geom_torsion_publ_flag
C8 C2 C3 C4 -13.1(5) . . . . ?
C9 C2 C3 C4 153.3(3) . . . . ?
C2 C3 C4 C1 -1.4(5) . . . . ?
C2 C3 C4 Br1 -171.7(3) . . . . ?
C6 C1 C4 C3 14.7(5) . . . . ?
C5 C1 C4 C3 -151.4(3) . . . . ?
C6 C1 C4 Br1 -175.2(2) . . . . ?
C5 C1 C4 Br1 18.7(4) . . . . ?
C6 C1 C5 C18 -99.4(4) . . . . ?
C4 C1 C5 C18 65.8(5) . . . . ?
C4 C1 C6 C8 -13.9(5) . . . . ?
C5 C1 C6 C8 152.5(3) . . . . ?
C3 C2 C8 C6 13.7(5) . . . . ?
C9 C2 C8 C6 -152.4(3) . . . . ?
C1 C6 C8 C2 0.0(5) . . . . ?
C8 C2 C9 C20 89.3(4) . . . . ?
C3 C2 C9 C20 -76.5(4) . . . . ?
C11 O2 C10 O4 3.1(6) . . . . ?
C11 O2 C10 C14 -178.5(3) . . . . ?
C10 O2 C11 C12 -97.7(4) . . . . ?
C10 O2 C11 C15 94.4(4) . . . . ?
C15 C11 C12 C16 -0.6(5) . . . . ?
O2 C11 C12 C16 -167.6(3) . . . . ?
C16 C7 C13 C15 2.2(5) . . . . ?
C17 O1 C14 C10 157.5(3) . . . . ?
C17 O1 C14 C22 -75.0(4) . . . . ?
C17 O1 C14 C21 34.4(3) . . . . ?
O4 C10 C14 O1 -16.9(5) . . . . ?
O2 C10 C14 O1 164.6(3) . . . . ?
O4 C10 C14 C22 -135.7(4) . . . . ?
O2 C10 C14 C22 45.8(4) . . . . ?
O4 C10 C14 C21 97.1(5) . . . . ?
O2 C10 C14 C21 -81.3(4) . . . . ?
C12 C11 C15 C13 13.6(5) . . . . ?
O2 C11 C15 C13 -179.3(3) . . . . ?
C12 C11 C15 C18 -152.5(3) . . . . ?
O2 C11 C15 C18 14.6(5) . . . . ?
C7 C13 C15 C11 -14.1(5) . . . . ?
C7 C13 C15 C18 152.1(3) . . . . ?
C13 C7 C16 C12 11.2(5) . . . . ?
C13 C7 C16 C20 -153.7(3) . . . . ?
C11 C12 C16 C7 -12.0(5) . . . . ?
C11 C12 C16 C20 153.3(3) . . . . ?
C14 O1 C17 O3 -179.9(4) . . . . ?
C14 O1 C17 C24 1.3(4) . . . . ?
C11 C15 C18 C5 63.8(4) . . . . ?
C13 C15 C18 C5 -101.5(4) . . . . ?
C1 C5 C18 C15 16.0(5) . . . . ?
C7 C16 C20 C9 90.5(4) . . . . ?
C12 C16 C20 C9 -74.1(5) . . . . ?
C2 C9 C20 C16 -2.3(5) . . . . ?
O1 C14 C21 C26 63.0(4) . . . . ?
C10 C14 C21 C26 -53.3(4) . . . . ?
C22 C14 C21 C26 172.8(3) . . . . ?
O1 C14 C21 C23 -170.5(3) . . . . ?
C10 C14 C21 C23 73.2(4) . . . . ?
C22 C14 C21 C23 -60.7(4) . . . . ?
O1 C14 C21 C24 -52.6(3) . . . . ?
C10 C14 C21 C24 -168.8(3) . . . . ?
C22 C14 C21 C24 57.3(3) . . . . ?
O1 C14 C22 C19 70.1(3) . . . . ?
C10 C14 C22 C19 -170.4(3) . . . . ?
C21 C14 C22 C19 -37.9(4) . . . . ?
C24 C19 C22 C14 1.4(4) . . . . ?
O3 C17 C24 C25 17.4(7) . . . . ?
O1 C17 C24 C25 -163.9(4) . . . . ?
O3 C17 C24 C21 145.4(5) . . . . ?
O1 C17 C24 C21 -36.0(4) . . . . ?
O3 C17 C24 C19 -109.5(5) . . . . ?
O1 C17 C24 C19 69.2(4) . . . . ?
C26 C21 C24 C17 -63.5(4) . . . . ?
C23 C21 C24 C17 168.7(3) . . . . ?
C14 C21 C24 C17 51.4(3) . . . . ?
C26 C21 C24 C25 60.5(5) . . . . ?
C23 C21 C24 C25 -67.2(5) . . . . ?
C14 C21 C24 C25 175.4(4) . . . . ?
C26 C21 C24 C19 -169.2(3) . . . . ?
C23 C21 C24 C19 63.1(4) . . . . ?
C14 C21 C24 C19 -54.3(3) . . . . ?
C22 C19 C24 C17 -68.3(4) . . . . ?
C22 C19 C24 C25 166.9(4) . . . . ?
C22 C19 C24 C21 34.9(4) . . . . ?
